data_2217494
loop_
_publ_author_name
'Ming-Qiang Wu'
'Xin Xiao'
'Yun-Qian Zhang'
'Sai-Feng Xue'
'Qian-Jiang Zhu'

_publ_section_title
;
 1,1'-(Butane-1,4-diyl)dipyridinium dibromide dihydrate
;
_journal_coeditor_code FB2085
_journal_issue 2
_journal_name_full 'Acta Crystallographica Section E'
_journal_page_first o467
_journal_page_last o467
_journal_paper_doi 10.1107/S1600536808000913
_journal_volume 64
_journal_year 2008
_chemical_formula_iupac 'C14 H18 N2 2+, 2Br -, 2H2 O'
_chemical_formula_moiety 'C14 H18 N2 2+, 2(Br -), 2(H2 O)'
_chemical_formula_sum 'C14 H22 Br2 N2 O2'
_chemical_formula_weight 410.14
_chemical_name_systematic
;
1,1'-(Butane-1,4-diyl)dipyridinium dibromide dihydrate
;
_space_group_IT_number 14
_symmetry_cell_setting monoclinic
_symmetry_space_group_name_Hall '-P 2yn'
_symmetry_space_group_name_H-M 'P 1 21/n 1'
_atom_sites_solution_hydrogens difmap
_atom_sites_solution_primary direct
_atom_sites_solution_secondary difmap
_audit_creation_method SHELXL-97
_cell_angle_alpha 90.00
_cell_angle_beta 111.602(7)
_cell_angle_gamma 90.00
_cell_formula_units_Z 2
_cell_length_a 11.0068(13)
_cell_length_b 7.1484(8)
_cell_length_c 12.0607(13)
_cell_measurement_reflns_used 1730
_cell_measurement_temperature 293(2)
_cell_measurement_theta_max 0.630
_cell_measurement_theta_min 0.466
_cell_volume 882.30(18)
_computing_cell_refinement 'SAINT (Bruker, 2005)'
_computing_data_collection 'APEX2 (Bruker, 2005)'
_computing_data_reduction 'SAINT (Bruker, 2005)'
_computing_molecular_graphics 'ORTEP-3 for Windows (Farrugia, 1997)'
_computing_publication_material 'WinGX (Farrugia, 1999)'
_computing_structure_refinement 'SHELXL97 (Sheldrick, 2008)'
_computing_structure_solution 'SHELXS97 (Sheldrick, 2008)'
_diffrn_ambient_temperature 293(2)
_diffrn_measured_fraction_theta_full 0.996
_diffrn_measured_fraction_theta_max 0.996
_diffrn_measurement_device_type 'Bruker CCD area-detector'
_diffrn_measurement_method '\f and \w'
_diffrn_radiation_monochromator graphite
_diffrn_radiation_source 'fine-focus sealed tube'
_diffrn_radiation_type MoK\a
_diffrn_radiation_wavelength 0.71073
_diffrn_reflns_av_R_equivalents 0.0410
_diffrn_reflns_av_sigmaI/netI 0.0310
_diffrn_reflns_limit_h_max 13
_diffrn_reflns_limit_h_min -13
_diffrn_reflns_limit_k_max 8
_diffrn_reflns_limit_k_min -8
_diffrn_reflns_limit_l_max 14
_diffrn_reflns_limit_l_min -14
_diffrn_reflns_number 7189
_diffrn_reflns_theta_full 25.99
_diffrn_reflns_theta_max 25.99
_diffrn_reflns_theta_min 2.14
_diffrn_standards_number 0
_exptl_absorpt_coefficient_mu 4.597
_exptl_absorpt_correction_T_max 0.478
_exptl_absorpt_correction_T_min 0.393
_exptl_absorpt_correction_type multi-scan
_exptl_absorpt_process_details '(SADABS; Bruker, 2005)'
_exptl_crystal_colour colourless
_exptl_crystal_density_diffrn 1.544
_exptl_crystal_density_method 'not measured'
_exptl_crystal_description diamond
_exptl_crystal_F_000 412
_exptl_crystal_size_max 0.21
_exptl_crystal_size_mid 0.18
_exptl_crystal_size_min 0.16
_refine_diff_density_max 0.480
_refine_diff_density_min -0.452
_refine_ls_extinction_coef 0.073(3)
_refine_ls_extinction_expression Fc^*^=kFc[1+0.001xFc^2^\l^3^/sin(2\q)]^-1/4^
_refine_ls_extinction_method 'SHELXL97 (Sheldrick, 2008)'
_refine_ls_goodness_of_fit_ref 1.064
_refine_ls_hydrogen_treatment constr
_refine_ls_matrix_type full
_refine_ls_number_constraints 38
_refine_ls_number_parameters 92
_refine_ls_number_reflns 1723
_refine_ls_number_restraints 3
_refine_ls_restrained_S_all 1.063
_refine_ls_R_factor_all 0.0369
_refine_ls_R_factor_gt 0.0296
_refine_ls_shift/su_max 0.001
_refine_ls_shift/su_mean 0.000
_refine_ls_structure_factor_coef Fsqd
_refine_ls_weighting_details 'calc w=1/[\s^2^(Fo^2^)+(0.0377P)^2^+0.1891P] where P=(Fo^2^+2Fc^2^)/3'
_refine_ls_weighting_scheme calc
_refine_ls_wR_factor_gt 0.0715
_refine_ls_wR_factor_ref 0.0737
_reflns_number_gt 1483
_reflns_number_total 1723
_reflns_threshold_expression I>2\s(I)
_cod_data_source_file fb2085.cif
_cod_data_source_block I
_cod_original_sg_symbol_H-M 'P 21/n'
_cod_database_code 2217494
_cod_database_fobs_code 2217494

loop_
_symmetry_equiv_pos_as_xyz
'x, y, z'
'-x+1/2, y+1/2, -z+1/2'
'-x, -y, -z'
'x-1/2, -y-1/2, z-1/2'

loop_
_atom_site_type_symbol
_atom_site_label
_atom_site_fract_x
_atom_site_fract_y
_atom_site_fract_z
_atom_site_U_iso_or_equiv
_atom_site_adp_type
_atom_site_calc_flag
_atom_site_refinement_flags
_atom_site_occupancy
C C1 0.6134(3) 0.1783(4) 0.2544(2) 0.0512(6) Uani d . 1
H H1 0.5228 0.1803 0.2175 0.061 Uiso calc R 1
C C2 0.6896(3) 0.1660(4) 0.1867(2) 0.0602(7) Uani d . 1
H H2 0.6509 0.1598 0.1040 0.072 Uiso calc R 1
C C3 0.8220(3) 0.1629(4) 0.2408(3) 0.0627(8) Uani d . 1
H H3 0.8741 0.1553 0.1953 0.075 Uiso calc R 1
C C4 0.8782(3) 0.1710(5) 0.3631(3) 0.0655(8) Uani d . 1
H H4 0.9686 0.1687 0.4012 0.079 Uiso calc R 1
C C5 0.7990(3) 0.1826(4) 0.4285(2) 0.0515(6) Uani d . 1
H H5 0.8359 0.1870 0.5114 0.062 Uiso calc R 1
C C6 0.5845(2) 0.1926(3) 0.4453(2) 0.0458(6) Uani d . 1
H H6A 0.5090 0.2711 0.4059 0.055 Uiso calc R 1
H H6B 0.6329 0.2462 0.5229 0.055 Uiso calc R 1
C C7 0.5400(2) -0.0023(3) 0.46040(19) 0.0389(5) Uani d . 1
H H7A 0.6155 -0.0826 0.4959 0.047 Uiso calc R 1
H H7B 0.4875 -0.0534 0.3830 0.047 Uiso calc R 1
N N1 0.66903(18) 0.1874(3) 0.37309(16) 0.0393(5) Uani d . 1
O O1W 0.6333(2) 0.5305(3) 0.7900(2) 0.0762(6) Uani d D 1
H H1WA 0.6461 0.4149 0.8070 0.091 Uiso d RD 1
H H1WB 0.6735 0.5522 0.7437 0.091 Uiso d RD 1
Br Br1 0.69404(3) 0.09270(4) 0.88751(2) 0.05201(16) Uani d . 1

loop_
_atom_site_aniso_label
_atom_site_aniso_U_11
_atom_site_aniso_U_22
_atom_site_aniso_U_33
_atom_site_aniso_U_12
_atom_site_aniso_U_13
_atom_site_aniso_U_23
C1 0.0517(15) 0.0538(15) 0.0443(13) 0.0009(12) 0.0133(12) 0.0042(12)
C2 0.087(2) 0.0545(16) 0.0457(14) 0.0055(15) 0.0326(15) 0.0043(13)
C3 0.086(2) 0.0498(15) 0.077(2) -0.0030(15) 0.0598(19) 0.0006(15)
C4 0.0500(17) 0.0680(18) 0.087(2) -0.0151(15) 0.0353(16) -0.0133(17)
C5 0.0428(15) 0.0613(16) 0.0487(14) -0.0095(12) 0.0148(12) -0.0098(13)
C6 0.0466(14) 0.0484(14) 0.0492(13) -0.0010(11) 0.0253(12) -0.0008(11)
C7 0.0359(12) 0.0449(13) 0.0359(11) -0.0006(10) 0.0133(10) 0.0009(10)
N1 0.0417(12) 0.0374(11) 0.0421(10) -0.0042(8) 0.0193(9) -0.0015(8)
O1W 0.0797(15) 0.0731(13) 0.0922(15) 0.0221(12) 0.0509(14) 0.0232(13)
Br1 0.0555(2) 0.0537(2) 0.0485(2) 0.00237(12) 0.02118(15) 0.00144(11)

loop_
_atom_type_symbol
_atom_type_description
_atom_type_scat_dispersion_real
_atom_type_scat_dispersion_imag
_atom_type_scat_source
C C 0.0033 0.0016 'International Tables Vol C Tables 4.2.6.8 and 6.1.1.4'
H H 0.0000 0.0000 'International Tables Vol C Tables 4.2.6.8 and 6.1.1.4'
N N 0.0061 0.0033 'International Tables Vol C Tables 4.2.6.8 and 6.1.1.4'
O O 0.0106 0.0060 'International Tables Vol C Tables 4.2.6.8 and 6.1.1.4'
Br Br -0.2901 2.4595 'International Tables Vol C Tables 4.2.6.8 and 6.1.1.4'

loop_
_geom_angle_atom_site_label_1
_geom_angle_atom_site_label_2
_geom_angle_atom_site_label_3
_geom_angle_site_symmetry_1
_geom_angle_site_symmetry_3
_geom_angle
N1 C1 C2 . . 120.1(3)
N1 C1 H1 . . 120.0
C2 C1 H1 . . 120.0
C3 C2 C1 . . 119.9(3)
C3 C2 H2 . . 120.1
C1 C2 H2 . . 120.1
C2 C3 C4 . . 119.6(2)
C2 C3 H3 . . 120.2
C4 C3 H3 . . 120.2
C3 C4 C5 . . 119.2(3)
C3 C4 H4 . . 120.4
C5 C4 H4 . . 120.4
N1 C5 C4 . . 120.1(3)
N1 C5 H5 . . 120.0
C4 C5 H5 . . 120.0
N1 C6 C7 . . 110.37(19)
N1 C6 H6A . . 109.6
C7 C6 H6A . . 109.6
N1 C6 H6B . . 109.6
C7 C6 H6B . . 109.6
H6A C6 H6B . . 108.1
C6 C7 C7 . 3_656 110.2(2)
C6 C7 H7A . . 109.6
C7 C7 H7A 3_656 . 109.6
C6 C7 H7B . . 109.6
C7 C7 H7B 3_656 . 109.6
H7A C7 H7B . . 108.1
C1 N1 C5 . . 121.2(2)
C1 N1 C6 . . 119.3(2)
C5 N1 C6 . . 119.4(2)
H1WA O1W H1WB . . 104.9

loop_
_geom_bond_atom_site_label_1
_geom_bond_atom_site_label_2
_geom_bond_site_symmetry_2
_geom_bond_distance
C1 N1 . 1.335(3)
C1 C2 . 1.372(4)
C1 H1 . 0.9300
C2 C3 . 1.359(4)
C2 H2 . 0.9300
C3 C4 . 1.375(4)
C3 H3 . 0.9300
C4 C5 . 1.377(4)
C4 H4 . 0.9300
C5 N1 . 1.338(3)
C5 H5 . 0.9300
C6 N1 . 1.490(3)
C6 C7 . 1.510(3)
C6 H6A . 0.9700
C6 H6B . 0.9700
C7 C7 3_656 1.519(4)
C7 H7A . 0.9700
C7 H7B . 0.9700
O1W H1WA . 0.8507
O1W H1WB . 0.8454

loop_
_geom_hbond_atom_site_label_D
_geom_hbond_atom_site_label_H
_geom_hbond_atom_site_label_A
_geom_hbond_site_symmetry_A
_geom_hbond_distance_DH
_geom_hbond_distance_HA
_geom_hbond_distance_DA
_geom_hbond_angle_DHA
O1W H1WA Br1 . 0.85 2.48 3.323(2) 171.6
O1W H1WB Br1 2_656 0.85 2.53 3.375(2) 175.0
C2 H2 Br1 1_554 0.93 2.86 3.664(3) 145.3
C5 H5 O1W 2_646 0.93 2.55 3.376(3) 148.0

loop_
_geom_torsion_atom_site_label_1
_geom_torsion_atom_site_label_2
_geom_torsion_atom_site_label_3
_geom_torsion_atom_site_label_4
_geom_torsion_site_symmetry_4
_geom_torsion
N1 C1 C2 C3 . 0.1(4)
C1 C2 C3 C4 . 0.4(5)
C2 C3 C4 C5 . -0.1(5)
C3 C4 C5 N1 . -0.6(4)
N1 C6 C7 C7 3_656 176.9(2)
C2 C1 N1 C5 . -0.8(4)
C2 C1 N1 C6 . -177.4(2)
C4 C5 N1 C1 . 1.0(4)
C4 C5 N1 C6 . 177.7(3)
C7 C6 N1 C1 . 81.1(3)
C7 C6 N1 C5 . -95.6(3)
